data_7224518
loop_
_publ_author_name
'Wicht, Merrill M.'
'Su, Hong'
'B\'athori, Nikoletta B.'
'Nassimbeni, Luigi R.'

_publ_section_title
;
 Werner clathrate formation with polyaromatic hydrocarbons: comparison of
 different crystallisation methods
;
_journal_issue 14
_journal_name_full CrystEngComm
_journal_page_first 2509
_journal_paper_doi 10.1039/C5CE02185E
_journal_volume 18
_journal_year 2016
_chemical_formula_moiety 'C30 H28 N6 Ni1 S2, 0.625(C14 H10)'
_chemical_formula_sum 'C38.75 H34.25 N6 Ni S2'
_chemical_formula_weight 706.80
_chemical_name_systematic 'Tetrakisvinylpyridine bisisothiocycanato nickel(II) phenanthrene'
_space_group_crystal_system triclinic
_space_group_IT_number 2
_space_group_name_Hall '-P 1'
_space_group_name_H-M_alt 'P -1'
_symmetry_space_group_name_Hall '-P 1'
_symmetry_space_group_name_H-M 'P -1'
_atom_sites_solution_hydrogens geom
_atom_sites_solution_primary direct
_atom_sites_solution_secondary difmap
_audit_creation_method SHELXL-2014/7
_audit_update_record
;
2015-11-06 deposited with the CCDC.
2016-03-04 downloaded from the CCDC.
;
_cell_angle_alpha 81.874(2)
_cell_angle_beta 83.128(2)
_cell_angle_gamma 76.0070(10)
_cell_formula_units_Z 4
_cell_length_a 10.3117(8)
_cell_length_b 16.8992(14)
_cell_length_c 22.3886(17)
_cell_measurement_reflns_used 39815
_cell_measurement_temperature 173(2)
_cell_measurement_theta_max 27.094
_cell_measurement_theta_min 2.043
_cell_volume 3732.8(5)
_computing_cell_refinement 'SAINT-Plus (Bruker, 2004)'
_computing_data_collection 'APEX2 (Bruker, 2005)'
_computing_data_reduction 'SAINT-Plus and XPREP (Bruker 2004)'
_computing_molecular_graphics 'X-seed (Barbour, 1999)'
_computing_publication_material 'SHELXL-2014/7 (Sheldrick, 2014)'
_computing_structure_refinement 'SHELXL-2014/7 (Sheldrick, 2014)'
_computing_structure_solution 'SHELXS-2014/7 (Sheldrick, 2014)'
_diffrn_ambient_temperature 173(2)
_diffrn_measured_fraction_theta_full 0.997
_diffrn_measured_fraction_theta_max 0.985
_diffrn_measurement_device_type 'Bruker Kappa Duo Apex II diffractometer'
_diffrn_measurement_method '1.2\% \f scans and \w scans'
_diffrn_radiation_type MoK\a
_diffrn_radiation_wavelength 0.71073
_diffrn_reflns_av_R_equivalents 0.0458
_diffrn_reflns_av_unetI/netI 0.0754
_diffrn_reflns_Laue_measured_fraction_full 0.997
_diffrn_reflns_Laue_measured_fraction_max 0.985
_diffrn_reflns_limit_h_max 13
_diffrn_reflns_limit_h_min -12
_diffrn_reflns_limit_k_max 21
_diffrn_reflns_limit_k_min -21
_diffrn_reflns_limit_l_max 28
_diffrn_reflns_limit_l_min -27
_diffrn_reflns_number 39815
_diffrn_reflns_point_group_measured_fraction_full 0.997
_diffrn_reflns_point_group_measured_fraction_max 0.985
_diffrn_reflns_theta_full 25.242
_diffrn_reflns_theta_max 27.094
_diffrn_reflns_theta_min 2.043
_diffrn_source 'fine-focus sealed tube'
_exptl_absorpt_coefficient_mu 0.666
_exptl_absorpt_correction_T_max 0.980
_exptl_absorpt_correction_T_min 0.867
_exptl_absorpt_correction_type multi-scan
_exptl_absorpt_process_details none
_exptl_crystal_colour violet
_exptl_crystal_density_diffrn 1.258
_exptl_crystal_density_meas ?
_exptl_crystal_density_method 'not measured'
_exptl_crystal_description triclinic
_exptl_crystal_F_000 1475
_exptl_crystal_size_max 0.220
_exptl_crystal_size_mid 0.180
_exptl_crystal_size_min 0.030
_refine_diff_density_max 0.688
_refine_diff_density_min -0.447
_refine_diff_density_rms 0.065
_refine_ls_extinction_method none
_refine_ls_goodness_of_fit_ref 1.007
_refine_ls_hydrogen_treatment constr
_refine_ls_matrix_type full
_refine_ls_number_parameters 968
_refine_ls_number_reflns 16209
_refine_ls_number_restraints 244
_refine_ls_restrained_S_all 1.015
_refine_ls_R_factor_all 0.1261
_refine_ls_R_factor_gt 0.0561
_refine_ls_shift/su_max 0.001
_refine_ls_shift/su_mean 0.000
_refine_ls_structure_factor_coef Fsqd
_refine_ls_weighting_details 'w=1/[\s^2^(Fo^2^)+(0.0955P)^2^] where P=(Fo^2^+2Fc^2^)/3'
_refine_ls_weighting_scheme calc
_refine_ls_wR_factor_gt 0.1454
_refine_ls_wR_factor_ref 0.1808
_reflns_Friedel_coverage 0.000
_reflns_number_gt 8644
_reflns_number_total 16209
_reflns_threshold_expression 'I > 2\s(I)'
_cod_data_source_file c5ce02185e2.cif
_cod_data_source_block H3Phe
_cod_depositor_comments
;
The following automatic conversions were performed:

'_exptl_crystal_density_meas' value 'none' was changed to '?' - the
value is perceived as not measured.

Automatic conversion script
Id: cif_fix_values 4268 2015-11-12 08:31:59Z antanas 

 Adding full bibliography for 7224512--7224520.cif.
;
_cod_database_code 7224518
_shelx_shelxl_version_number 2014/7
_shelx_space_group_comment
;
The symmetry employed for this shelxl refinement is uniquely defined
by the following loop, which should always be used as a source of
symmetry information in preference to the above space-group names.
They are only intended as comments.
;
_shelx_estimated_absorpt_t_min 0.867
_shelx_estimated_absorpt_t_max 0.980

loop_
_space_group_symop_operation_xyz
'x, y, z'
'-x, -y, -z'

loop_
_atom_site_label
_atom_site_type_symbol
_atom_site_fract_x
_atom_site_fract_y
_atom_site_fract_z
_atom_site_U_iso_or_equiv
_atom_site_adp_type
_atom_site_occupancy
_atom_site_site_symmetry_order
_atom_site_calc_flag
_atom_site_refinement_flags_posn
_atom_site_refinement_flags_adp
_atom_site_refinement_flags_occupancy
_atom_site_disorder_assembly
_atom_site_disorder_group
C1A C 0.2199(5) 0.1126(3) 0.51761(19) 0.0657(11) Uani 1 1 d . . . . .
H1A H 0.1485 0.0912 0.5084 0.079 Uiso 1 1 calc R U . . .
C2A C 0.3323(5) 0.0607(3) 0.5393(2) 0.0782(14) Uani 1 1 d . . . . .
H2A H 0.3398 0.0030 0.5448 0.094 Uiso 1 1 calc R U . . .
C3A C 0.4353(5) 0.0928(3) 0.5532(2) 0.0855(15) Uani 1 1 d . . . . .
H3A H 0.5138 0.0565 0.5677 0.103 Uiso 1 1 calc R U . . .
C4A C 0.4262(5) 0.1759(3) 0.5466(2) 0.0788(14) Uani 1 1 d . . . . .
H4A H 0.4967 0.1965 0.5577 0.095 Uiso 1 1 calc R U . . .
C5A C 0.3958(5) 0.3566(4) 0.5307(2) 0.0862(15) Uani 1 1 d . . . . .
H5A H 0.4715 0.3240 0.5499 0.103 Uiso 1 1 calc R U . . .
C6A C 0.3790(7) 0.4396(4) 0.5200(3) 0.1011(18) Uani 1 1 d . . . . .
H6A H 0.4430 0.4640 0.5330 0.121 Uiso 1 1 calc R U . . .
C7A C 0.2728(7) 0.4896(3) 0.4911(3) 0.1007(19) Uani 1 1 d . . . . .
H7A H 0.2665 0.5470 0.4828 0.121 Uiso 1 1 calc R U . . .
C8A C 0.1766(6) 0.4559(3) 0.4744(2) 0.0872(15) Uani 1 1 d . . . . .
H8A H 0.1029 0.4898 0.4545 0.105 Uiso 1 1 calc R U . . .
C9A C 0.0893(5) 0.3309(3) 0.4738(2) 0.0754(13) Uani 1 1 d . . . . .
H9A H 0.0120 0.3644 0.4562 0.090 Uiso 1 1 calc R U . . .
C10A C 0.0983(5) 0.2527(3) 0.4839(2) 0.0750(13) Uani 1 1 d . . . . .
H10A H 0.0273 0.2312 0.4743 0.090 Uiso 1 1 calc R U . . .
C1A1 C 0.2102(4) 0.1981(3) 0.50888(19) 0.0626(11) Uani 1 1 d . . . . .
C4A1 C 0.3140(5) 0.2301(3) 0.52357(19) 0.0644(11) Uani 1 1 d . . . . .
C5A1 C 0.3005(5) 0.3197(3) 0.5133(2) 0.0678(12) Uani 1 1 d . . . . .
C8A1 C 0.1874(5) 0.3695(3) 0.4872(2) 0.0670(12) Uani 1 1 d . . . . .
C1B C 0.5228(12) 0.6048(9) 0.0250(7) 0.059(4) Uiso 0.25 1 d D U P A -1
H1B H 0.4802 0.6572 0.0372 0.071 Uiso 0.25 1 calc R U P A -1
C2B C 0.4416(15) 0.5580(7) 0.0100(7) 0.054(4) Uiso 0.25 1 d D U P A -1
H2B H 0.3466 0.5752 0.0158 0.065 Uiso 0.25 1 calc R U P A -1
C3B C 0.5020(14) 0.4853(9) -0.0136(8) 0.064(5) Uiso 0.25 1 d D U P A -1
H3B H 0.4512 0.4545 -0.0296 0.077 Uiso 0.25 1 calc R U P A -1
C4B C 0.6353(12) 0.4602(8) -0.0128(7) 0.047(3) Uiso 0.25 1 d D U P A -1
H4B H 0.6745 0.4063 -0.0228 0.057 Uiso 0.25 1 calc R U P A -1
C5B C 0.9408(12) 0.4086(8) -0.0230(7) 0.050(4) Uiso 0.25 1 d D U P A -1
H5B H 0.8948 0.3701 -0.0323 0.060 Uiso 0.25 1 calc R U P A -1
C6B C 1.0709(12) 0.3897(8) -0.0295(6) 0.038(3) Uiso 0.25 1 d D U P A -1
H6B H 1.1155 0.3424 -0.0485 0.045 Uiso 0.25 1 calc R U P A -1
C7B C 1.1451(15) 0.4355(7) -0.0101(7) 0.054(4) Uiso 0.25 1 d D U P A -1
H7B H 1.2399 0.4170 -0.0110 0.064 Uiso 0.25 1 calc R U P A -1
C8B C 1.0801(12) 0.5104(7) 0.0113(6) 0.036(3) Uiso 0.25 1 d D U P A -1
H8B H 1.1291 0.5450 0.0241 0.044 Uiso 0.25 1 calc R U P A -1
C9B C 0.8707(13) 0.6076(8) 0.0344(6) 0.034(3) Uiso 0.25 1 d D U P A -1
H9B H 0.9205 0.6441 0.0437 0.041 Uiso 0.25 1 calc R U P A -1
C10B C 0.7517(11) 0.6268(7) 0.0410(5) 0.031(3) Uiso 0.25 1 d D U P A -1
H10B H 0.7125 0.6756 0.0593 0.037 Uiso 0.25 1 calc R U P A -1
C1B1 C 0.6607(11) 0.5819(7) 0.0236(6) 0.037(3) Uiso 0.25 1 d D U P A -1
C4B1 C 0.7236(13) 0.5055(7) 0.0014(7) 0.049(3) Uiso 0.25 1 d D U P A -1
C5B1 C 0.8639(12) 0.4818(6) -0.0033(5) 0.025(3) Uiso 0.25 1 d D U P A -1
C8B1 C 0.9421(11) 0.5317(8) 0.0130(7) 0.045(3) Uiso 0.25 1 d D U P A -1
Ni1X Ni 0.24400(5) 0.58136(3) 0.23341(2) 0.05050(16) Uani 1 1 d . . . . .
N1X N 0.4150(3) 0.61618(18) 0.19253(15) 0.0568(8) Uani 1 1 d D . . . .
N2X N 0.0768(4) 0.5485(2) 0.27742(16) 0.0591(9) Uani 1 1 d . . . . .
N11X N 0.2184(4) 0.67795(18) 0.28920(15) 0.0598(9) Uani 1 1 d . . . . .
N21X N 0.1224(3) 0.66704(18) 0.17040(15) 0.0568(8) Uani 1 1 d . . . . .
N31X N 0.2777(3) 0.48507(16) 0.17843(14) 0.0473(7) Uani 1 1 d . . . . .
N41X N 0.3576(3) 0.49471(17) 0.29788(14) 0.0498(7) Uani 1 1 d . . . . .
C2X C 0.0002(4) 0.5215(2) 0.3105(2) 0.0581(11) Uani 1 1 d D . . . .
C12X C 0.2356(5) 0.7521(2) 0.2652(2) 0.0747(13) Uani 1 1 d . . . . .
H12X H 0.2536 0.7623 0.2225 0.090 Uiso 1 1 calc R U . . .
C13X C 0.2282(5) 0.8148(2) 0.3002(2) 0.0672(12) Uani 1 1 d . . . . .
H13X H 0.2419 0.8665 0.2814 0.081 Uiso 1 1 calc R U . . .
C14X C 0.2013(4) 0.8026(2) 0.3620(2) 0.0605(11) Uani 1 1 d . . . . .
C15X C 0.1813(4) 0.7253(3) 0.3862(2) 0.0647(11) Uani 1 1 d . . . . .
H15X H 0.1618 0.7134 0.4287 0.078 Uiso 1 1 calc R U . . .
C16X C 0.1901(4) 0.6660(2) 0.34851(19) 0.0593(10) Uani 1 1 d . . . . .
H16X H 0.1750 0.6141 0.3660 0.071 Uiso 1 1 calc R U . . .
C17X C 0.1897(5) 0.8666(3) 0.4020(2) 0.0799(14) Uani 1 1 d . . . . .
H17X H 0.1679 0.8525 0.4440 0.096 Uiso 1 1 calc R U . . .
C18X C 0.2066(6) 0.9407(3) 0.3854(3) 0.0920(16) Uani 1 1 d . . . . .
H18A H 0.2286 0.9577 0.3439 0.110 Uiso 1 1 calc R U . . .
H18B H 0.1970 0.9777 0.4147 0.110 Uiso 1 1 calc R U . . .
C22X C 0.1734(5) 0.7008(3) 0.1179(2) 0.0773(14) Uani 1 1 d . . . . .
H22X H 0.2660 0.6817 0.1059 0.093 Uiso 1 1 calc R U . . .
C23X C 0.0979(5) 0.7624(3) 0.0801(2) 0.0816(15) Uani 1 1 d . . . . .
H23X H 0.1393 0.7847 0.0435 0.098 Uiso 1 1 calc R U . . .
C24X C -0.0373(5) 0.7915(2) 0.0954(2) 0.0653(12) Uani 1 1 d . . . . .
C25X C -0.0894(5) 0.7553(3) 0.1478(2) 0.0725(13) Uani 1 1 d . . . . .
H25X H -0.1825 0.7722 0.1598 0.087 Uiso 1 1 calc R U . . .
C26X C -0.0081(4) 0.6934(2) 0.1847(2) 0.0629(11) Uani 1 1 d . . . . .
H26X H -0.0481 0.6697 0.2211 0.075 Uiso 1 1 calc R U . . .
C27X C -0.1239(6) 0.8578(3) 0.0580(2) 0.0921(17) Uani 1 1 d . . . . .
H27X H -0.2173 0.8690 0.0703 0.111 Uiso 1 1 calc R U . . .
C28X C -0.0864(7) 0.9013(3) 0.0113(3) 0.119(2) Uani 1 1 d . . . . .
H28A H 0.0059 0.8925 -0.0029 0.142 Uiso 1 1 calc R U . . .
H28B H -0.1507 0.9426 -0.0095 0.142 Uiso 1 1 calc R U . . .
C32X C 0.1778(4) 0.4544(2) 0.16556(18) 0.0558(10) Uani 1 1 d . . . . .
H32X H 0.0883 0.4821 0.1767 0.067 Uiso 1 1 calc R U . . .
C33X C 0.1974(4) 0.3848(2) 0.13702(18) 0.0588(10) Uani 1 1 d . . . . .
H33X H 0.1225 0.3659 0.1288 0.071 Uiso 1 1 calc R U . . .
C34X C 0.3261(4) 0.3425(2) 0.12031(18) 0.0566(10) Uani 1 1 d . . . . .
C35X C 0.4297(4) 0.3751(2) 0.13266(19) 0.0614(11) Uani 1 1 d . . . . .
H35X H 0.5200 0.3492 0.1211 0.074 Uiso 1 1 calc R U . . .
C36X C 0.4026(4) 0.4453(2) 0.16171(18) 0.0552(10) Uani 1 1 d . . . . .
H36X H 0.4756 0.4659 0.1701 0.066 Uiso 1 1 calc R U . . .
C37X C 0.3557(6) 0.2664(3) 0.0904(2) 0.0772(14) Uani 1 1 d . . . . .
H37X H 0.4461 0.2467 0.0751 0.093 Uiso 1 1 calc R U . . .
C38X C 0.2703(7) 0.2240(3) 0.0830(3) 0.106(2) Uani 1 1 d . . . . .
H38A H 0.1787 0.2411 0.0975 0.127 Uiso 1 1 calc R U . . .
H38B H 0.2996 0.1758 0.0631 0.127 Uiso 1 1 calc R U . . .
C42X C 0.4667(4) 0.5090(2) 0.31790(18) 0.0532(10) Uani 1 1 d . . . . .
H42X H 0.4871 0.5611 0.3057 0.064 Uiso 1 1 calc R U . . .
C43X C 0.5498(4) 0.4530(2) 0.35471(18) 0.0520(9) Uani 1 1 d . . . . .
H43X H 0.6244 0.4671 0.3680 0.062 Uiso 1 1 calc R U . . .
C44X C 0.5252(4) 0.3751(2) 0.37277(17) 0.0518(9) Uani 1 1 d . . . . .
C45X C 0.4100(4) 0.3616(2) 0.35342(18) 0.0562(10) Uani 1 1 d . . . . .
H45X H 0.3860 0.3105 0.3657 0.067 Uiso 1 1 calc R U . . .
C46X C 0.3305(4) 0.4210(2) 0.31702(18) 0.0534(10) Uani 1 1 d . . . . .
H46X H 0.2526 0.4095 0.3047 0.064 Uiso 1 1 calc R U . . .
C47X C 0.6155(4) 0.3093(2) 0.40841(19) 0.0604(11) Uani 1 1 d . . . . .
H47X H 0.5868 0.2596 0.4204 0.072 Uiso 1 1 calc R U . . .
C48X C 0.7313(5) 0.3123(3) 0.4252(2) 0.0774(13) Uani 1 1 d . . . . .
H48A H 0.7645 0.3606 0.4143 0.093 Uiso 1 1 calc R U . . .
H48B H 0.7821 0.2662 0.4483 0.093 Uiso 1 1 calc R U . . .
S1X1 S 0.5074(8) 0.7549(4) 0.1514(4) 0.0567(12) Uani 0.3333 1 d D U P B 1
S2X1 S -0.1145(15) 0.4866(10) 0.3570(8) 0.087(9) Uani 0.3333 1 d D U P C 1
C1X1 C 0.447(2) 0.6764(10) 0.1809(10) 0.041(4) Uani 0.3333 1 d D U P B 1
S1X2 S 0.5831(11) 0.7025(6) 0.1088(5) 0.083(2) Uani 0.3333 1 d D U P B 2
S2X2 S -0.1109(16) 0.5042(11) 0.3683(7) 0.064(3) Uani 0.3333 1 d D U P C 2
C1X2 C 0.492(4) 0.648(2) 0.158(2) 0.056(8) Uani 0.3333 1 d D U P B 2
S1X3 S 0.5560(13) 0.7314(5) 0.1315(5) 0.124(7) Uani 0.3333 1 d D U P B 3
S2X3 S -0.0909(16) 0.4595(8) 0.3450(11) 0.104(5) Uani 0.3333 1 d D U P C 3
C1X3 C 0.476(5) 0.661(2) 0.165(2) 0.059(9) Uani 0.3333 1 d D U P B 3
Ni1Y Ni 0.21097(5) 0.91656(3) 0.76062(2) 0.04673(15) Uani 1 1 d . . . . .
S1Y S 0.09739(13) 0.91214(7) 0.55845(5) 0.0687(3) Uani 1 1 d . . . . .
N1Y N 0.1504(3) 0.91124(17) 0.67742(15) 0.0508(8) Uani 1 1 d . . . . .
N2Y N 0.2720(3) 0.91857(18) 0.84471(16) 0.0546(8) Uani 1 1 d . . . . .
N11Y N 0.0090(3) 0.96099(17) 0.79466(14) 0.0521(8) Uani 1 1 d . . . . .
N21Y N 0.1949(3) 0.79339(17) 0.78798(14) 0.0487(7) Uani 1 1 d . . . . .
N31Y N 0.4155(3) 0.87318(17) 0.72715(14) 0.0495(7) Uani 1 1 d . . . . .
N41Y N 0.2315(3) 1.03800(16) 0.73390(14) 0.0469(7) Uani 1 1 d . . . . .
C1Y C 0.1284(4) 0.91118(19) 0.62816(18) 0.0446(8) Uani 1 1 d . . . . .
C2Y C 0.2896(4) 0.9014(2) 0.89553(19) 0.0508(9) Uani 1 1 d . . . . .
C12Y C -0.0907(4) 0.9304(2) 0.78111(19) 0.0605(11) Uani 1 1 d . . . . .
H12Y H -0.0707 0.8923 0.7521 0.073 Uiso 1 1 calc R U . . .
C13Y C -0.2197(4) 0.9509(3) 0.8067(2) 0.0670(12) Uani 1 1 d . . . . .
H13Y H -0.2865 0.9277 0.7950 0.080 Uiso 1 1 calc R U . . .
C14Y C -0.2529(5) 1.0050(3) 0.8493(2) 0.0748(14) Uani 1 1 d D . . . .
C15Y C -0.1511(5) 1.0392(3) 0.8616(2) 0.0726(13) Uani 1 1 d . . . . .
H15Y H -0.1700 1.0790 0.8893 0.087 Uiso 1 1 calc R U . . .
C16Y C -0.0241(4) 1.0163(2) 0.83461(18) 0.0596(10) Uani 1 1 d . . . . .
H16Y H 0.0435 1.0405 0.8445 0.072 Uiso 1 1 calc R U . . .
C17Z C -0.3793(11) 1.0399(7) 0.8873(7) 0.065(4) Uani 0.476(15) 1 d D U P D 2
H17Z H -0.3903 1.0880 0.9066 0.078 Uiso 0.476(15) 1 calc R U P D 2
C18Z C -0.4718(12) 0.9985(7) 0.8913(6) 0.069(4) Uani 0.476(15) 1 d D U P D 2
H18C H -0.4563 0.9507 0.8712 0.083 Uiso 0.476(15) 1 calc R U P D 2
H18D H -0.5549 1.0160 0.9144 0.083 Uiso 0.476(15) 1 calc R U P D 2
C22Y C 0.2320(4) 0.7371(2) 0.74809(19) 0.0547(10) Uani 1 1 d . . . . .
H22Y H 0.2599 0.7549 0.7075 0.066 Uiso 1 1 calc R U . . .
C23Y C 0.2315(4) 0.6558(2) 0.7632(2) 0.0576(10) Uani 1 1 d . . . . .
H23Y H 0.2584 0.6190 0.7333 0.069 Uiso 1 1 calc R U . . .
C24Y C 0.1924(4) 0.6274(2) 0.8214(2) 0.0614(11) Uani 1 1 d . . . . .
C25Y C 0.1526(5) 0.6850(3) 0.8620(2) 0.0706(12) Uani 1 1 d . . . . .
H25Y H 0.1234 0.6685 0.9027 0.085 Uiso 1 1 calc R U . . .
C26Y C 0.1547(4) 0.7656(2) 0.84410(18) 0.0586(10) Uani 1 1 d . . . . .
H26Y H 0.1261 0.8036 0.8732 0.070 Uiso 1 1 calc R U . . .
C27Y C 0.1932(5) 0.5396(3) 0.8408(3) 0.0850(15) Uani 1 1 d . . . . .
H27Y H 0.1740 0.5247 0.8829 0.102 Uiso 1 1 calc R U . . .
C28Y C 0.2175(5) 0.4811(3) 0.8062(3) 0.0923(17) Uani 1 1 d . . . . .
H28C H 0.2372 0.4928 0.7638 0.111 Uiso 1 1 calc R U . . .
H28D H 0.2154 0.4267 0.8234 0.111 Uiso 1 1 calc R U . . .
C32Y C 0.5052(4) 0.8215(2) 0.76161(18) 0.0521(9) Uani 1 1 d . . . . .
H32Y H 0.4745 0.8012 0.8012 0.063 Uiso 1 1 calc R U . . .
C33Y C 0.6383(4) 0.7967(2) 0.74288(19) 0.0577(10) Uani 1 1 d . . . . .
H33Y H 0.6973 0.7598 0.7692 0.069 Uiso 1 1 calc R U . . .
C34Y C 0.6878(4) 0.8255(2) 0.68510(18) 0.0514(9) Uani 1 1 d . . . . .
C35Y C 0.5944(4) 0.8779(2) 0.64926(18) 0.0540(10) Uani 1 1 d . . . . .
H35Y H 0.6222 0.8989 0.6094 0.065 Uiso 1 1 calc R U . . .
C36Y C 0.4615(4) 0.8997(2) 0.67128(18) 0.0536(10) Uani 1 1 d . . . . .
H36Y H 0.3997 0.9353 0.6456 0.064 Uiso 1 1 calc R U . . .
C37Y C 0.8289(4) 0.8021(3) 0.6622(2) 0.0674(12) Uani 1 1 d . . . . .
H37Y H 0.8570 0.8340 0.6268 0.081 Uiso 1 1 calc R U . . .
C38Y C 0.9204(5) 0.7414(3) 0.6857(2) 0.0864(15) Uani 1 1 d . . . . .
H38C H 0.8972 0.7077 0.7211 0.104 Uiso 1 1 calc R U . . .
H38D H 1.0099 0.7311 0.6673 0.104 Uiso 1 1 calc R U . . .
C42Y C 0.3269(4) 1.0664(2) 0.75391(18) 0.0526(9) Uani 1 1 d . . . . .
H42Y H 0.3853 1.0303 0.7808 0.063 Uiso 1 1 calc R U . . .
C43Y C 0.3451(4) 1.1449(2) 0.73774(19) 0.0552(10) Uani 1 1 d . . . . .
H43Y H 0.4151 1.1619 0.7527 0.066 Uiso 1 1 calc R U . . .
C44Y C 0.2588(4) 1.1991(2) 0.69894(18) 0.0521(9) Uani 1 1 d . . . . .
C45Y C 0.1608(4) 1.1698(2) 0.67774(18) 0.0522(9) Uani 1 1 d . . . . .
H45Y H 0.1010 1.2045 0.6508 0.063 Uiso 1 1 calc R U . . .
C46Y C 0.1504(4) 1.0897(2) 0.69604(17) 0.0497(9) Uani 1 1 d . . . . .
H46Y H 0.0826 1.0706 0.6810 0.060 Uiso 1 1 calc R U . . .
S2Y1 S 0.3252(17) 0.8826(14) 0.9662(3) 0.094(3) Uani 0.66(5) 1 d . . P E 1
S2Y2 S 0.3005(16) 0.8629(9) 0.9653(7) 0.077(3) Uani 0.34(5) 1 d . . P E 2
C17Y C -0.3953(11) 1.0079(8) 0.8776(6) 0.071(4) Uani 0.524(15) 1 d D U P D 1
H17Y H -0.4428 0.9705 0.8677 0.085 Uiso 0.524(15) 1 calc R U P D 1
C18Y C -0.4531(14) 1.0608(9) 0.9152(7) 0.126(6) Uani 0.524(15) 1 d D U P D 1
H18E H -0.4062 1.0983 0.9253 0.152 Uiso 0.524(15) 1 calc R U P D 1
H18F H -0.5421 1.0618 0.9325 0.152 Uiso 0.524(15) 1 calc R U P D 1
C48Y C 0.3466(7) 1.3219(3) 0.7009(3) 0.128(3) Uani 1 1 d . U . . .
H48C H 0.4071 1.2930 0.7297 0.153 Uiso 1 1 calc R U . . .
H48D H 0.3445 1.3778 0.6867 0.153 Uiso 1 1 calc R U . . .
C47Y C 0.2672(5) 1.2851(2) 0.6812(2) 0.0702(12) Uani 1 1 d . U . . .
H47Y H 0.2085 1.3165 0.6525 0.084 Uiso 1 1 calc R U . . .

loop_
_atom_site_aniso_label
_atom_site_aniso_U_11
_atom_site_aniso_U_22
_atom_site_aniso_U_33
_atom_site_aniso_U_23
_atom_site_aniso_U_13
_atom_site_aniso_U_12
C1A 0.079(3) 0.066(3) 0.053(3) 0.000(2) -0.001(2) -0.023(2)
C2A 0.096(4) 0.065(3) 0.065(3) 0.008(2) -0.003(3) -0.014(3)
C3A 0.079(3) 0.082(3) 0.084(4) 0.011(3) -0.014(3) -0.005(3)
C4A 0.080(3) 0.085(3) 0.067(3) 0.014(3) -0.007(3) -0.022(3)
C5A 0.090(4) 0.102(4) 0.078(4) -0.019(3) 0.003(3) -0.045(3)
C6A 0.132(5) 0.108(5) 0.085(4) -0.024(3) 0.004(4) -0.069(4)
C7A 0.132(5) 0.069(3) 0.106(5) -0.027(3) 0.015(4) -0.034(4)
C8A 0.112(4) 0.061(3) 0.086(4) -0.013(3) 0.002(3) -0.018(3)
C9A 0.063(3) 0.089(4) 0.068(3) -0.007(3) -0.014(2) -0.004(2)
C10A 0.069(3) 0.088(3) 0.071(3) -0.012(3) -0.013(2) -0.018(2)
C1A1 0.067(3) 0.065(3) 0.052(3) -0.006(2) -0.003(2) -0.009(2)
C4A1 0.073(3) 0.066(3) 0.052(3) -0.002(2) 0.000(2) -0.017(2)
C5A1 0.076(3) 0.073(3) 0.053(3) -0.006(2) 0.004(2) -0.021(2)
C8A1 0.079(3) 0.061(3) 0.063(3) -0.012(2) 0.004(2) -0.022(2)
Ni1X 0.0650(3) 0.0357(2) 0.0490(3) -0.0039(2) -0.0060(2) -0.0084(2)
N1X 0.075(2) 0.0395(17) 0.057(2) 0.0037(15) -0.0118(18) -0.0178(16)
N2X 0.065(2) 0.0537(19) 0.056(2) -0.0053(16) -0.0011(17) -0.0101(16)
N11X 0.093(3) 0.0400(17) 0.045(2) -0.0034(14) -0.0123(18) -0.0094(16)
N21X 0.070(2) 0.0451(17) 0.049(2) -0.0104(15) -0.0037(17) 0.0002(15)
N31X 0.0550(19) 0.0389(15) 0.0466(19) -0.0028(13) -0.0049(15) -0.0093(13)
N41X 0.062(2) 0.0388(15) 0.052(2) -0.0060(13) -0.0076(16) -0.0173(14)
C2X 0.060(3) 0.044(2) 0.071(3) 0.002(2) -0.022(2) -0.0114(18)
C12X 0.128(4) 0.039(2) 0.053(3) -0.0047(19) -0.014(3) -0.009(2)
C13X 0.097(3) 0.038(2) 0.066(3) -0.0085(19) -0.011(2) -0.010(2)
C14X 0.063(3) 0.056(2) 0.062(3) -0.019(2) -0.007(2) -0.0051(19)
C15X 0.077(3) 0.062(3) 0.054(3) -0.013(2) 0.003(2) -0.015(2)
C16X 0.077(3) 0.045(2) 0.054(3) -0.0065(18) -0.001(2) -0.0097(18)
C17X 0.102(4) 0.074(3) 0.069(3) -0.031(3) 0.007(3) -0.025(3)
C18X 0.124(4) 0.072(3) 0.085(4) -0.035(3) -0.016(3) -0.017(3)
C22X 0.078(3) 0.084(3) 0.048(3) -0.003(2) 0.000(2) 0.016(2)
C23X 0.091(4) 0.087(3) 0.050(3) 0.005(2) -0.007(2) 0.004(3)
C24X 0.077(3) 0.053(2) 0.059(3) -0.005(2) -0.015(2) 0.003(2)
C25X 0.071(3) 0.068(3) 0.066(3) -0.007(2) -0.008(2) 0.008(2)
C26X 0.063(3) 0.058(2) 0.063(3) -0.006(2) -0.006(2) -0.005(2)
C27X 0.110(4) 0.080(3) 0.071(4) 0.006(3) -0.023(3) 0.006(3)
C28X 0.140(6) 0.082(4) 0.121(6) 0.017(4) -0.050(5) 0.002(4)
C32X 0.057(2) 0.054(2) 0.055(3) -0.0131(19) -0.006(2) -0.0057(18)
C33X 0.068(3) 0.053(2) 0.060(3) -0.0106(19) -0.012(2) -0.0154(19)
C34X 0.079(3) 0.0386(19) 0.048(2) -0.0018(17) -0.007(2) -0.0071(19)
C35X 0.066(3) 0.050(2) 0.061(3) -0.0088(19) 0.002(2) -0.0021(19)
C36X 0.056(2) 0.047(2) 0.060(3) -0.0064(18) 0.0043(19) -0.0112(17)
C37X 0.110(4) 0.048(2) 0.067(3) -0.013(2) -0.015(3) 0.001(2)
C38X 0.162(6) 0.048(3) 0.113(5) -0.021(3) -0.043(4) -0.015(3)
C42X 0.067(3) 0.0344(17) 0.061(3) -0.0014(17) -0.006(2) -0.0198(17)
C43X 0.058(2) 0.0420(19) 0.057(3) -0.0065(17) -0.0055(19) -0.0139(16)
C44X 0.066(3) 0.0399(19) 0.049(2) -0.0043(16) -0.0058(19) -0.0100(17)
C45X 0.078(3) 0.0330(18) 0.061(3) -0.0017(17) -0.010(2) -0.0190(17)
C46X 0.066(2) 0.0400(19) 0.059(3) -0.0009(17) -0.013(2) -0.0212(17)
C47X 0.076(3) 0.044(2) 0.058(3) 0.0049(18) -0.006(2) -0.0132(19)
C48X 0.081(3) 0.063(3) 0.083(4) 0.010(2) -0.016(3) -0.012(2)
S1X1 0.076(3) 0.043(2) 0.056(2) -0.0062(18) 0.005(2) -0.030(2)
S2X1 0.069(6) 0.060(12) 0.129(17) 0.040(11) -0.033(7) -0.026(8)
C1X1 0.062(10) 0.027(7) 0.035(9) -0.012(6) -0.008(6) -0.004(7)
S1X2 0.078(3) 0.076(5) 0.091(5) 0.030(4) 0.005(3) -0.036(4)
S2X2 0.065(4) 0.059(5) 0.067(3) 0.012(3) 0.002(3) -0.026(3)
C1X2 0.052(11) 0.058(17) 0.061(13) 0.008(13) -0.013(8) -0.026(11)
S1X3 0.151(15) 0.077(10) 0.158(18) 0.050(8) -0.053(10) -0.074(10)
S2X3 0.081(6) 0.075(8) 0.152(9) 0.048(8) -0.025(5) -0.036(6)
C1X3 0.093(19) 0.018(9) 0.07(2) -0.005(11) -0.026(13) -0.015(11)
Ni1Y 0.0594(3) 0.0399(2) 0.0435(3) -0.0013(2) -0.0058(2) -0.0178(2)
S1Y 0.1016(9) 0.0624(6) 0.0467(6) -0.0012(5) -0.0191(6) -0.0245(6)
N1Y 0.066(2) 0.0419(16) 0.048(2) -0.0022(14) -0.0072(16) -0.0186(14)
N2Y 0.066(2) 0.0514(18) 0.051(2) -0.0038(15) -0.0077(17) -0.0219(15)
N11Y 0.065(2) 0.0462(17) 0.048(2) -0.0012(14) -0.0043(16) -0.0200(15)
N21Y 0.0545(18) 0.0473(16) 0.0465(19) -0.0024(14) -0.0021(15) -0.0188(14)
N31Y 0.064(2) 0.0422(16) 0.0428(19) 0.0051(14) -0.0062(15) -0.0192(14)
N41Y 0.0550(18) 0.0392(15) 0.0494(19) -0.0016(13) -0.0099(15) -0.0160(13)
C1Y 0.056(2) 0.0306(16) 0.047(2) 0.0019(15) -0.0068(18) -0.0131(15)
C2Y 0.055(2) 0.0440(19) 0.052(3) -0.0097(18) -0.0010(19) -0.0083(16)
C12Y 0.072(3) 0.054(2) 0.059(3) -0.0043(19) -0.008(2) -0.021(2)
C13Y 0.055(3) 0.078(3) 0.065(3) 0.002(2) -0.005(2) -0.015(2)
C14Y 0.065(3) 0.077(3) 0.063(3) 0.012(2) -0.002(2) 0.009(2)
C15Y 0.083(3) 0.061(3) 0.063(3) -0.006(2) -0.006(3) 0.003(2)
C16Y 0.079(3) 0.048(2) 0.052(3) -0.0085(18) -0.004(2) -0.0140(19)
C17Z 0.064(7) 0.042(7) 0.097(10) -0.039(6) 0.005(7) -0.017(5)
C18Z 0.042(6) 0.065(6) 0.099(9) -0.012(6) -0.002(6) -0.007(5)
C22Y 0.068(3) 0.0412(19) 0.054(3) -0.0019(17) 0.000(2) -0.0156(17)
C23Y 0.060(2) 0.042(2) 0.067(3) -0.0024(19) 0.001(2) -0.0125(17)
C24Y 0.066(3) 0.051(2) 0.071(3) 0.012(2) -0.019(2) -0.0264(19)
C25Y 0.103(4) 0.061(3) 0.054(3) 0.013(2) -0.008(2) -0.040(2)
C26Y 0.080(3) 0.058(2) 0.042(2) 0.0018(18) -0.004(2) -0.029(2)
C27Y 0.107(4) 0.059(3) 0.095(4) 0.021(3) -0.025(3) -0.038(3)
C28Y 0.114(4) 0.049(3) 0.120(5) 0.016(3) -0.034(4) -0.035(3)
C32Y 0.066(3) 0.046(2) 0.044(2) 0.0083(17) -0.0074(19) -0.0195(18)
C33Y 0.060(3) 0.056(2) 0.058(3) 0.0012(19) -0.014(2) -0.0133(19)
C34Y 0.062(2) 0.046(2) 0.050(2) -0.0056(17) -0.0038(19) -0.0212(17)
C35Y 0.071(3) 0.048(2) 0.043(2) 0.0057(17) 0.001(2) -0.0211(18)
C36Y 0.066(3) 0.045(2) 0.048(2) 0.0070(17) -0.005(2) -0.0151(17)
C37Y 0.058(3) 0.083(3) 0.064(3) -0.007(2) -0.001(2) -0.024(2)
C38Y 0.064(3) 0.110(4) 0.080(4) -0.008(3) -0.009(3) -0.011(3)
C42Y 0.059(2) 0.0443(19) 0.056(2) -0.0003(17) -0.0118(19) -0.0152(17)
C43Y 0.061(2) 0.046(2) 0.066(3) -0.0083(18) -0.011(2) -0.0226(18)
C44Y 0.062(2) 0.0392(18) 0.057(3) -0.0050(17) -0.0006(19) -0.0183(17)
C45Y 0.056(2) 0.0371(18) 0.062(3) -0.0037(17) -0.0083(19) -0.0068(16)
C46Y 0.055(2) 0.0434(19) 0.051(2) -0.0030(17) -0.0071(18) -0.0123(16)
S2Y1 0.078(4) 0.143(6) 0.048(2) -0.021(3) -0.0142(18) 0.009(4)
S2Y2 0.091(5) 0.098(4) 0.045(4) 0.020(5) -0.011(3) -0.044(6)
C17Y 0.063(10) 0.061(8) 0.089(8) -0.025(6) -0.016(6) -0.001(7)
C18Y 0.072(9) 0.152(12) 0.158(13) -0.085(10) -0.010(8) 0.007(7)
C48Y 0.174(6) 0.065(3) 0.173(7) 0.029(4) -0.101(5) -0.066(4)
C47Y 0.097(3) 0.038(2) 0.079(3) 0.005(2) -0.020(3) -0.023(2)

loop_
_atom_type_symbol
_atom_type_description
_atom_type_scat_dispersion_real
_atom_type_scat_dispersion_imag
_atom_type_scat_source
C C 0.0033 0.0016 'International Tables Vol C Tables 4.2.6.8 and 6.1.1.4'
H H 0.0000 0.0000 'International Tables Vol C Tables 4.2.6.8 and 6.1.1.4'
N N 0.0061 0.0033 'International Tables Vol C Tables 4.2.6.8 and 6.1.1.4'
S S 0.1246 0.1234 'International Tables Vol C Tables 4.2.6.8 and 6.1.1.4'
Ni Ni 0.3393 1.1124 'International Tables Vol C Tables 4.2.6.8 and 6.1.1.4'

loop_
_geom_angle_atom_site_label_1
_geom_angle_atom_site_label_2
_geom_angle_atom_site_label_3
_geom_angle
C2A C1A C1A1 119.9(5)
C2A C1A H1A 120.1
C1A1 C1A H1A 120.1
C1A C2A C3A 119.6(5)
C1A C2A H2A 120.2
C3A C2A H2A 120.2
C4A C3A C2A 121.4(5)
C4A C3A H3A 119.3
C2A C3A H3A 119.3
C3A C4A C4A1 120.3(5)
C3A C4A H4A 119.9
C4A1 C4A H4A 119.9
C6A C5A C5A1 119.4(6)
C6A C5A H5A 120.3
C5A1 C5A H5A 120.3
C5A C6A C7A 122.6(6)
C5A C6A H6A 118.7
C7A C6A H6A 118.7
C8A C7A C6A 119.5(5)
C8A C7A H7A 120.2
C6A C7A H7A 120.2
C7A C8A C8A1 119.6(5)
C7A C8A H8A 120.2
C8A1 C8A H8A 120.2
C10A C9A C8A1 123.8(4)
C10A C9A H9A 118.1
C8A1 C9A H9A 118.1
C9A C10A C1A1 122.1(5)
C9A C10A H10A 119.0
C1A1 C10A H10A 118.9
C4A1 C1A1 C10A 118.7(4)
C4A1 C1A1 C1A 120.2(4)
C10A C1A1 C1A 121.1(4)
C4A C4A1 C1A1 118.6(4)
C4A C4A1 C5A1 122.8(4)
C1A1 C4A1 C5A1 118.5(4)
C8A1 C5A1 C5A 119.1(5)
C8A1 C5A1 C4A1 119.1(4)
C5A C5A1 C4A1 121.8(5)
C5A1 C8A1 C9A 117.7(4)
C5A1 C8A1 C8A 119.5(5)
C9A C8A1 C8A 122.8(5)
C1B1 C1B C2B 125.4(14)
C1B1 C1B H1B 117.3
C2B C1B H1B 117.3
C1B C2B C3B 118.2(14)
C1B C2B H2B 120.9
C3B C2B H2B 120.9
C4B C3B C2B 116.9(13)
C4B C3B H3B 121.6
C2B C3B H3B 121.6
C3B C4B C4B1 126.9(13)
C3B C4B H4B 116.6
C4B1 C4B H4B 116.6
C6B C5B C5B1 124.3(13)
C6B C5B H5B 117.8
C5B1 C5B H5B 117.8
C5B C6B C7B 122.0(13)
C5B C6B H6B 119.0
C7B C6B H6B 119.0
C6B C7B C8B 119.1(14)
C6B C7B H7B 120.5
C8B C7B H7B 120.5
C8B1 C8B C7B 117.1(15)
C8B1 C8B H8B 121.5
C7B C8B H8B 121.5
C10B C9B C8B1 122.7(13)
C10B C9B H9B 118.7
C8B1 C9B H9B 118.7
C9B C10B C1B1 125.5(12)
C9B C10B H10B 117.3
C1B1 C10B H10B 117.3
C1B C1B1 C4B1 116.6(11)
C1B C1B1 C10B 128.1(11)
C4B1 C1B1 C10B 115.3(10)
C5B1 C4B1 C4B 126.4(10)
C5B1 C4B1 C1B1 118.3(10)
C4B C4B1 C1B1 115.3(11)
C5B C5B1 C4B1 125.5(10)
C5B C5B1 C8B1 113.0(12)
C4B1 C5B1 C8B1 121.4(10)
C8B C8B1 C5B1 124.0(14)
C8B C8B1 C9B 119.4(11)
C5B1 C8B1 C9B 116.6(11)
N2X Ni1X N1X 177.37(13)
N2X Ni1X N31X 91.47(13)
N1X Ni1X N31X 90.69(12)
N2X Ni1X N41X 87.47(13)
N1X Ni1X N41X 91.15(12)
N31X Ni1X N41X 86.97(11)
N2X Ni1X N11X 90.35(14)
N1X Ni1X N11X 87.45(14)
N31X Ni1X N11X 177.70(13)
N41X Ni1X N11X 91.70(11)
N2X Ni1X N21X 90.16(13)
N1X Ni1X N21X 91.22(13)
N31X Ni1X N21X 93.04(11)
N41X Ni1X N21X 177.63(13)
N11X Ni1X N21X 88.36(12)
C1X1 N1X Ni1X 135.4(11)
C1X3 N1X Ni1X 155(2)
C1X2 N1X Ni1X 163(3)
C2X N2X Ni1X 166.3(3)
C16X N11X C12X 117.6(3)
C16X N11X Ni1X 121.7(3)
C12X N11X Ni1X 120.6(3)
C26X N21X C22X 116.6(4)
C26X N21X Ni1X 120.1(3)
C22X N21X Ni1X 123.0(3)
C32X N31X C36X 116.9(3)
C32X N31X Ni1X 122.0(2)
C36X N31X Ni1X 120.5(3)
C46X N41X C42X 116.3(3)
C46X N41X Ni1X 122.2(3)
C42X N41X Ni1X 121.3(2)
N2X C2X S2X3 162.2(8)
N2X C2X S2X1 177.5(7)
N2X C2X S2X2 164.2(8)
N11X C12X C13X 122.4(4)
N11X C12X H12X 118.8
C13X C12X H12X 118.8
C14X C13X C12X 120.5(4)
C14X C13X H13X 119.8
C12X C13X H13X 119.8
C13X C14X C15X 116.3(4)
C13X C14X C17X 123.5(4)
C15X C14X C17X 120.1(4)
C16X C15X C14X 119.9(4)
C16X C15X H15X 120.0
C14X C15X H15X 120.0
N11X C16X C15X 123.2(4)
N11X C16X H16X 118.4
C15X C16X H16X 118.4
C18X C17X C14X 126.2(5)
C18X C17X H17X 116.9
C14X C17X H17X 116.9
C17X C18X H18A 120.0
C17X C18X H18B 120.0
H18A C18X H18B 120.0
N21X C22X C23X 123.3(4)
N21X C22X H22X 118.3
C23X C22X H22X 118.3
C24X C23X C22X 120.2(5)
C24X C23X H23X 119.9
C22X C23X H23X 119.9
C25X C24X C23X 116.2(4)
C25X C24X C27X 120.4(4)
C23X C24X C27X 123.4(5)
C24X C25X C26X 121.2(4)
C24X C25X H25X 119.4
C26X C25X H25X 119.4
N21X C26X C25X 122.3(4)
N21X C26X H26X 118.8
C25X C26X H26X 118.8
C28X C27X C24X 126.8(6)
C28X C27X H27X 116.6
C24X C27X H27X 116.6
C27X C28X H28A 120.0
C27X C28X H28B 120.0
H28A C28X H28B 120.0
N31X C32X C33X 123.6(4)
N31X C32X H32X 118.2
C33X C32X H32X 118.2
C32X C33X C34X 120.0(4)
C32X C33X H33X 120.0
C34X C33X H33X 120.0
C33X C34X C35X 116.4(4)
C33X C34X C37X 123.3(4)
C35X C34X C37X 120.3(4)
C34X C35X C36X 120.5(4)
C34X C35X H35X 119.7
C36X C35X H35X 119.7
N31X C36X C35X 122.5(4)
N31X C36X H36X 118.7
C35X C36X H36X 118.7
C38X C37X C34X 126.5(5)
C38X C37X H37X 116.7
C34X C37X H37X 116.7
C37X C38X H38A 120.0
C37X C38X H38B 120.0
H38A C38X H38B 120.0
N41X C42X C43X 123.8(3)
N41X C42X H42X 118.1
C43X C42X H42X 118.1
C42X C43X C44X 120.1(4)
C42X C43X H43X 119.9
C44X C43X H43X 119.9
C45X C44X C43X 115.7(3)
C45X C44X C47X 120.9(3)
C43X C44X C47X 123.4(4)
C46X C45X C44X 121.0(3)
C46X C45X H45X 119.5
C44X C45X H45X 119.5
N41X C46X C45X 123.0(4)
N41X C46X H46X 118.5
C45X C46X H46X 118.5
C48X C47X C44X 126.6(4)
C48X C47X H47X 116.7
C44X C47X H47X 116.7
C47X C48X H48A 120.0
C47X C48X H48B 120.0
H48A C48X H48B 120.0
N1X C1X1 S1X1 168.2(16)
N1X C1X2 S1X2 172(4)
N1X C1X3 S1X3 174(4)
N1Y Ni1Y N2Y 178.45(12)
N1Y Ni1Y N41Y 90.69(11)
N2Y Ni1Y N41Y 90.84(12)
N1Y Ni1Y N11Y 90.71(12)
N2Y Ni1Y N11Y 89.51(13)
N41Y Ni1Y N11Y 90.32(11)
N1Y Ni1Y N21Y 90.01(12)
N2Y Ni1Y N21Y 88.46(12)
N41Y Ni1Y N21Y 178.71(12)
N11Y Ni1Y N21Y 90.76(11)
N1Y Ni1Y N31Y 90.04(12)
N2Y Ni1Y N31Y 89.77(12)
N41Y Ni1Y N31Y 89.06(11)
N11Y Ni1Y N31Y 179.04(12)
N21Y Ni1Y N31Y 89.85(11)
C1Y N1Y Ni1Y 172.7(3)
C2Y N2Y Ni1Y 161.0(3)
C12Y N11Y C16Y 116.3(4)
C12Y N11Y Ni1Y 121.6(3)
C16Y N11Y Ni1Y 121.9(3)
C26Y N21Y C22Y 116.0(3)
C26Y N21Y Ni1Y 123.8(3)
C22Y N21Y Ni1Y 120.1(2)
C36Y N31Y C32Y 116.7(3)
C36Y N31Y Ni1Y 121.0(2)
C32Y N31Y Ni1Y 122.1(3)
C46Y N41Y C42Y 117.2(3)
C46Y N41Y Ni1Y 121.5(2)
C42Y N41Y Ni1Y 121.3(2)
N1Y C1Y S1Y 179.4(3)
N2Y C2Y S2Y2 168.7(7)
N2Y C2Y S2Y1 174.5(12)
N11Y C12Y C13Y 123.7(4)
N11Y C12Y H12Y 118.2
C13Y C12Y H12Y 118.2
C12Y C13Y C14Y 120.2(4)
C12Y C13Y H13Y 119.9
C14Y C13Y H13Y 119.9
C13Y C14Y C15Y 116.2(4)
C13Y C14Y C17Z 135.2(7)
C15Y C14Y C17Z 108.6(6)
C13Y C14Y C17Y 110.2(7)
C15Y C14Y C17Y 133.3(7)
C16Y C15Y C14Y 120.9(4)
C16Y C15Y H15Y 119.5
C14Y C15Y H15Y 119.5
N11Y C16Y C15Y 122.6(4)
N11Y C16Y H16Y 118.7
C15Y C16Y H16Y 118.7
C18Z C17Z C14Y 114.2(11)
C18Z C17Z H17Z 122.9
C14Y C17Z H17Z 122.9
C17Z C18Z H18C 120.0
C17Z C18Z H18D 120.0
H18C C18Z H18D 120.0
N21Y C22Y C23Y 123.4(4)
N21Y C22Y H22Y 118.3
C23Y C22Y H22Y 118.3
C22Y C23Y C24Y 120.3(4)
C22Y C23Y H23Y 119.9
C24Y C23Y H23Y 119.9
C23Y C24Y C25Y 116.4(4)
C23Y C24Y C27Y 122.6(4)
C25Y C24Y C27Y 121.0(4)
C26Y C25Y C24Y 120.7(4)
C26Y C25Y H25Y 119.6
C24Y C25Y H25Y 119.6
N21Y C26Y C25Y 123.2(4)
N21Y C26Y H26Y 118.4
C25Y C26Y H26Y 118.4
C28Y C27Y C24Y 126.8(5)
C28Y C27Y H27Y 116.6
C24Y C27Y H27Y 116.6
C27Y C28Y H28C 120.0
C27Y C28Y H28D 120.0
H28C C28Y H28D 120.0
N31Y C32Y C33Y 123.6(4)
N31Y C32Y H32Y 118.2
C33Y C32Y H32Y 118.2
C32Y C33Y C34Y 120.1(4)
C32Y C33Y H33Y 120.0
C34Y C33Y H33Y 120.0
C35Y C34Y C33Y 116.2(4)
C35Y C34Y C37Y 120.7(4)
C33Y C34Y C37Y 123.1(4)
C36Y C35Y C34Y 120.3(4)
C36Y C35Y H35Y 119.9
C34Y C35Y H35Y 119.9
N31Y C36Y C35Y 123.1(4)
N31Y C36Y H36Y 118.5
C35Y C36Y H36Y 118.5
C38Y C37Y C34Y 126.3(5)
C38Y C37Y H37Y 116.8
C34Y C37Y H37Y 116.8
C37Y C38Y H38C 120.0
C37Y C38Y H38D 120.0
H38C C38Y H38D 120.0
N41Y C42Y C43Y 123.7(3)
N41Y C42Y H42Y 118.1
C43Y C42Y H42Y 118.1
C42Y C43Y C44Y 118.9(4)
C42Y C43Y H43Y 120.6
C44Y C43Y H43Y 120.6
C45Y C44Y C43Y 117.6(3)
C45Y C44Y C47Y 119.7(4)
C43Y C44Y C47Y 122.7(4)
C46Y C45Y C44Y 119.6(3)
C46Y C45Y H45Y 120.2
C44Y C45Y H45Y 120.2
N41Y C46Y C45Y 123.0(4)
N41Y C46Y H46Y 118.5
C45Y C46Y H46Y 118.5
C18Y C17Y C14Y 121.0(14)
C18Y C17Y H17Y 119.5
C14Y C17Y H17Y 119.5
C17Y C18Y H18E 120.0
C17Y C18Y H18F 120.0
H18E C18Y H18F 120.0
C47Y C48Y H48C 120.0
C47Y C48Y H48D 120.0
H48C C48Y H48D 120.0
C48Y C47Y C44Y 126.2(5)
C48Y C47Y H47Y 116.9
C44Y C47Y H47Y 116.9

loop_
_geom_bond_atom_site_label_1
_geom_bond_atom_site_label_2
_geom_bond_distance
C1A C2A 1.368(6)
C1A C1A1 1.410(6)
C1A H1A 0.9500
C2A C3A 1.388(7)
C2A H2A 0.9500
C3A C4A 1.372(7)
C3A H3A 0.9500
C4A C4A1 1.393(6)
C4A H4A 0.9500
C5A C6A 1.360(7)
C5A C5A1 1.402(7)
C5A H5A 0.9500
C6A C7A 1.379(8)
C6A H6A 0.9500
C7A C8A 1.366(8)
C7A H7A 0.9500
C8A C8A1 1.428(6)
C8A H8A 0.9500
C9A C10A 1.292(6)
C9A C8A1 1.409(6)
C9A H9A 0.9500
C10A C1A1 1.410(6)
C10A H10A 0.9500
C1A1 C4A1 1.400(6)
C4A1 C5A1 1.475(6)
C5A1 C8A1 1.400(6)
C1B C1B1 1.378(12)
C1B C2B 1.380(13)
C1B H1B 0.9500
C2B C3B 1.383(13)
C2B H2B 0.9500
C3B C4B 1.338(13)
C3B H3B 0.9500
C4B C4B1 1.411(12)
C4B H4B 0.9500
C5B C6B 1.298(12)
C5B C5B1 1.396(12)
C5B H5B 0.9500
C6B C7B 1.353(12)
C6B H6B 0.9500
C7B C8B 1.403(12)
C7B H7B 0.9500
C8B C8B1 1.378(12)
C8B H8B 0.9500
C9B C10B 1.187(13)
C9B C8B1 1.432(18)
C9B H9B 0.9500
C10B C1B1 1.458(16)
C10B H10B 0.9500
C1B1 C4B1 1.426(12)
C4B1 C5B1 1.399(18)
C5B1 C8B1 1.407(12)
Ni1X N2X 2.038(4)
Ni1X N1X 2.063(4)
Ni1X N31X 2.115(3)
Ni1X N41X 2.140(3)
Ni1X N11X 2.141(3)
Ni1X N21X 2.151(3)
N1X C1X1 1.134(13)
N1X C1X3 1.168(12)
N1X C1X2 1.208(12)
N2X C2X 1.148(5)
N11X C16X 1.322(5)
N11X C12X 1.336(5)
N21X C26X 1.326(5)
N21X C22X 1.339(5)
N31X C32X 1.336(5)
N31X C36X 1.338(5)
N41X C46X 1.343(4)
N41X C42X 1.344(5)
C2X S2X3 1.629(12)
C2X S2X1 1.644(12)
C2X S2X2 1.666(10)
C12X C13X 1.388(5)
C12X H12X 0.9500
C13X C14X 1.375(6)
C13X H13X 0.9500
C14X C15X 1.396(6)
C14X C17X 1.474(6)
C15X C16X 1.379(5)
C15X H15X 0.9500
C16X H16X 0.9500
C17X C18X 1.302(7)
C17X H17X 0.9500
C18X H18A 0.9500
C18X H18B 0.9500
C22X C23X 1.386(6)
C22X H22X 0.9500
C23X C24X 1.380(6)
C23X H23X 0.9500
C24X C25X 1.357(6)
C24X C27X 1.478(6)
C25X C26X 1.405(6)
C25X H25X 0.9500
C26X H26X 0.9500
C27X C28X 1.267(8)
C27X H27X 0.9500
C28X H28A 0.9500
C28X H28B 0.9500
C32X C33X 1.378(5)
C32X H32X 0.9500
C33X C34X 1.382(6)
C33X H33X 0.9500
C34X C35X 1.386(6)
C34X C37X 1.484(5)
C35X C36X 1.386(5)
C35X H35X 0.9500
C36X H36X 0.9500
C37X C38X 1.300(7)
C37X H37X 0.9500
C38X H38A 0.9500
C38X H38B 0.9500
C42X C43X 1.366(5)
C42X H42X 0.9500
C43X C44X 1.396(5)
C43X H43X 0.9500
C44X C45X 1.390(5)
C44X C47X 1.472(5)
C45X C46X 1.368(5)
C45X H45X 0.9500
C46X H46X 0.9500
C47X C48X 1.308(6)
C47X H47X 0.9500
C48X H48A 0.9500
C48X H48B 0.9500
S1X1 C1X1 1.622(12)
S1X2 C1X2 1.682(12)
S1X3 C1X3 1.649(13)
Ni1Y N1Y 2.055(3)
Ni1Y N2Y 2.062(4)
Ni1Y N41Y 2.109(3)
Ni1Y N11Y 2.123(3)
Ni1Y N21Y 2.125(3)
Ni1Y N31Y 2.140(3)
S1Y C1Y 1.627(4)
N1Y C1Y 1.152(4)
N2Y C2Y 1.159(5)
N11Y C12Y 1.339(5)
N11Y C16Y 1.341(5)
N21Y C26Y 1.332(5)
N21Y C22Y 1.353(5)
N31Y C36Y 1.339(5)
N31Y C32Y 1.342(4)
N41Y C46Y 1.337(4)
N41Y C42Y 1.339(5)
C2Y S2Y2 1.611(15)
C2Y S2Y1 1.636(9)
C12Y C13Y 1.367(6)
C12Y H12Y 0.9500
C13Y C14Y 1.370(6)
C13Y H13Y 0.9500
C14Y C15Y 1.385(7)
C14Y C17Z 1.508(11)
C14Y C17Y 1.520(11)
C15Y C16Y 1.365(6)
C15Y H15Y 0.9500
C16Y H16Y 0.9500
C17Z C18Z 1.302(12)
C17Z H17Z 0.9500
C18Z H18C 0.9500
C18Z H18D 0.9500
C22Y C23Y 1.368(5)
C22Y H22Y 0.9500
C23Y C24Y 1.371(6)
C23Y H23Y 0.9500
C24Y C25Y 1.382(6)
C24Y C27Y 1.483(6)
C25Y C26Y 1.370(5)
C25Y H25Y 0.9500
C26Y H26Y 0.9500
C27Y C28Y 1.300(7)
C27Y H27Y 0.9500
C28Y H28C 0.9500
C28Y H28D 0.9500
C32Y C33Y 1.367(5)
C32Y H32Y 0.9500
C33Y C34Y 1.398(5)
C33Y H33Y 0.9500
C34Y C35Y 1.388(5)
C34Y C37Y 1.462(6)
C35Y C36Y 1.379(5)
C35Y H35Y 0.9500
C36Y H36Y 0.9500
C37Y C38Y 1.311(6)
C37Y H37Y 0.9500
C38Y H38C 0.9500
C38Y H38D 0.9500
C42Y C43Y 1.377(5)
C42Y H42Y 0.9500
C43Y C44Y 1.397(5)
C43Y H43Y 0.9500
C44Y C45Y 1.384(5)
C44Y C47Y 1.472(5)
C45Y C46Y 1.384(5)
C45Y H45Y 0.9500
C46Y H46Y 0.9500
C17Y C18Y 1.303(13)
C17Y H17Y 0.9500
C18Y H18E 0.9500
C18Y H18F 0.9500
C48Y C47Y 1.288(6)
C48Y H48C 0.9500
C48Y H48D 0.9500
C47Y H47Y 0.9500

loop_
_geom_torsion_atom_site_label_1
_geom_torsion_atom_site_label_2
_geom_torsion_atom_site_label_3
_geom_torsion_atom_site_label_4
_geom_torsion
C1A1 C1A C2A C3A 0.8(7)
C1A C2A C3A C4A 1.0(8)
C2A C3A C4A C4A1 -2.1(8)
C5A1 C5A C6A C7A -1.6(9)
C5A C6A C7A C8A 2.8(9)
C6A C7A C8A C8A1 0.0(9)
C8A1 C9A C10A C1A1 -1.0(8)
C9A C10A C1A1 C4A1 0.6(7)
C9A C10A C1A1 C1A -177.8(5)
C2A C1A C1A1 C4A1 -1.4(6)
C2A C1A C1A1 C10A 177.0(4)
C3A C4A C4A1 C1A1 1.5(7)
C3A C4A C4A1 C5A1 -177.7(4)
C10A C1A1 C4A1 C4A -178.1(4)
C1A C1A1 C4A1 C4A 0.3(6)
C10A C1A1 C4A1 C5A1 1.1(6)
C1A C1A1 C4A1 C5A1 179.5(4)
C6A C5A C5A1 C8A1 -2.3(7)
C6A C5A C5A1 C4A1 179.7(4)
C4A C4A1 C5A1 C8A1 176.8(4)
C1A1 C4A1 C5A1 C8A1 -2.4(6)
C4A C4A1 C5A1 C5A -5.2(7)
C1A1 C4A1 C5A1 C5A 175.6(4)
C5A C5A1 C8A1 C9A -176.0(4)
C4A1 C5A1 C8A1 C9A 2.1(6)
C5A C5A1 C8A1 C8A 4.9(7)
C4A1 C5A1 C8A1 C8A -177.1(4)
C10A C9A C8A1 C5A1 -0.4(7)
C10A C9A C8A1 C8A 178.7(5)
C7A C8A C8A1 C5A1 -3.8(7)
C7A C8A C8A1 C9A 177.2(5)
C1B1 C1B C2B C3B -6(3)
C1B C2B C3B C4B 9(3)
C2B C3B C4B C4B1 -10(3)
C5B1 C5B C6B C7B 9(2)
C5B C6B C7B C8B -7(2)
C6B C7B C8B C8B1 2(2)
C8B1 C9B C10B C1B1 -6(2)
C2B C1B C1B1 C4B1 4(2)
C2B C1B C1B1 C10B -177.3(15)
C9B C10B C1B1 C1B -173.4(15)
C9B C10B C1B1 C4B1 5(2)
C3B C4B C4B1 C5B1 -173.6(16)
C3B C4B C4B1 C1B1 8(2)
C1B C1B1 C4B1 C5B1 177.1(13)
C10B C1B1 C4B1 C5B1 -1.8(19)
C1B C1B1 C4B1 C4B -4(2)
C10B C1B1 C4B1 C4B 177.2(12)
C6B C5B C5B1 C4B1 176.9(15)
C6B C5B C5B1 C8B1 -4(2)
C4B C4B1 C5B1 C5B 0(2)
C1B1 C4B1 C5B1 C5B 178.8(13)
C4B C4B1 C5B1 C8B1 -179.1(14)
C1B1 C4B1 C5B1 C8B1 0(2)
C7B C8B C8B1 C5B1 2(2)
C7B C8B C8B1 C9B -179.9(13)
C5B C5B1 C8B1 C8B -1(2)
C4B1 C5B1 C8B1 C8B 177.7(13)
C5B C5B1 C8B1 C9B -179.3(12)
C4B1 C5B1 C8B1 C9B 0(2)
C10B C9B C8B1 C8B -174.5(14)
C10B C9B C8B1 C5B1 3(2)
Ni1X N2X C2X S2X3 -85(3)
Ni1X N2X C2X S2X2 82(3)
C16X N11X C12X C13X 1.7(7)
Ni1X N11X C12X C13X -175.9(3)
N11X C12X C13X C14X -0.5(7)
C12X C13X C14X C15X -0.5(7)
C12X C13X C14X C17X -179.0(4)
C13X C14X C15X C16X 0.4(6)
C17X C14X C15X C16X 178.9(4)
C12X N11X C16X C15X -1.8(6)
Ni1X N11X C16X C15X 175.8(3)
C14X C15X C16X N11X 0.8(7)
C13X C14X C17X C18X -2.0(8)
C15X C14X C17X C18X 179.6(5)
C26X N21X C22X C23X 2.2(7)
Ni1X N21X C22X C23X -173.0(4)
N21X C22X C23X C24X -0.7(8)
C22X C23X C24X C25X -1.2(7)
C22X C23X C24X C27X 179.0(5)
C23X C24X C25X C26X 1.6(7)
C27X C24X C25X C26X -178.6(4)
C22X N21X C26X C25X -1.8(6)
Ni1X N21X C26X C25X 173.5(3)
C24X C25X C26X N21X -0.1(7)
C25X C24X C27X C28X 173.4(6)
C23X C24X C27X C28X -6.8(9)
C36X N31X C32X C33X 0.6(6)
Ni1X N31X C32X C33X -170.8(3)
N31X C32X C33X C34X 0.3(6)
C32X C33X C34X C35X -1.4(6)
C32X C33X C34X C37X 179.0(4)
C33X C34X C35X C36X 1.6(6)
C37X C34X C35X C36X -178.7(4)
C32X N31X C36X C35X -0.4(5)
Ni1X N31X C36X C35X 171.2(3)
C34X C35X C36X N31X -0.8(6)
C33X C34X C37X C38X -9.5(7)
C35X C34X C37X C38X 170.9(5)
C46X N41X C42X C43X 1.3(6)
Ni1X N41X C42X C43X -173.9(3)
N41X C42X C43X C44X 1.3(6)
C42X C43X C44X C45X -3.1(6)
C42X C43X C44X C47X 175.1(4)
C43X C44X C45X C46X 2.5(6)
C47X C44X C45X C46X -175.7(4)
C42X N41X C46X C45X -1.9(6)
Ni1X N41X C46X C45X 173.2(3)
C44X C45X C46X N41X 0.0(6)
C45X C44X C47X C48X 174.4(4)
C43X C44X C47X C48X -3.7(7)
Ni1X N1X C1X1 S1X1 -139(11)
Ni1Y N2Y C2Y S2Y2 3(4)
C16Y N11Y C12Y C13Y -1.8(6)
Ni1Y N11Y C12Y C13Y 173.1(3)
N11Y C12Y C13Y C14Y -0.7(7)
C12Y C13Y C14Y C15Y 3.0(6)
C12Y C13Y C14Y C17Z -178.4(9)
C12Y C13Y C14Y C17Y -171.4(6)
C13Y C14Y C15Y C16Y -3.0(6)
C17Z C14Y C15Y C16Y 178.0(7)
C17Y C14Y C15Y C16Y 169.8(8)
C12Y N11Y C16Y C15Y 1.8(6)
Ni1Y N11Y C16Y C15Y -173.1(3)
C14Y C15Y C16Y N11Y 0.7(7)
C13Y C14Y C17Z C18Z 17.7(18)
C15Y C14Y C17Z C18Z -163.7(11)
C26Y N21Y C22Y C23Y -1.0(6)
Ni1Y N21Y C22Y C23Y 176.3(3)
N21Y C22Y C23Y C24Y -0.2(6)
C22Y C23Y C24Y C25Y 1.1(6)
C22Y C23Y C24Y C27Y -178.4(4)
C23Y C24Y C25Y C26Y -0.8(7)
C27Y C24Y C25Y C26Y 178.6(4)
C22Y N21Y C26Y C25Y 1.3(6)
Ni1Y N21Y C26Y C25Y -175.9(3)
C24Y C25Y C26Y N21Y -0.4(7)
C23Y C24Y C27Y C28Y -6.8(8)
C25Y C24Y C27Y C28Y 173.8(5)
C36Y N31Y C32Y C33Y 1.1(5)
Ni1Y N31Y C32Y C33Y -175.8(3)
N31Y C32Y C33Y C34Y 0.3(6)
C32Y C33Y C34Y C35Y -1.1(5)
C32Y C33Y C34Y C37Y 179.5(4)
C33Y C34Y C35Y C36Y 0.7(5)
C37Y C34Y C35Y C36Y -179.9(4)
C32Y N31Y C36Y C35Y -1.5(5)
Ni1Y N31Y C36Y C35Y 175.4(3)
C34Y C35Y C36Y N31Y 0.6(6)
C35Y C34Y C37Y C38Y -165.0(5)
C33Y C34Y C37Y C38Y 14.3(7)
C46Y N41Y C42Y C43Y 0.1(6)
Ni1Y N41Y C42Y C43Y 179.7(3)
N41Y C42Y C43Y C44Y 0.9(6)
C42Y C43Y C44Y C45Y -1.4(6)
C42Y C43Y C44Y C47Y 177.5(4)
C43Y C44Y C45Y C46Y 1.0(6)
C47Y C44Y C45Y C46Y -177.9(4)
C42Y N41Y C46Y C45Y -0.6(5)
Ni1Y N41Y C46Y C45Y 179.8(3)
C44Y C45Y C46Y N41Y 0.0(6)
C13Y C14Y C17Y C18Y -173.5(11)
C15Y C14Y C17Y C18Y 13.4(17)
C45Y C44Y C47Y C48Y 174.7(6)
C43Y C44Y C47Y C48Y -4.1(8)
